data_4337267
loop_
_publ_author_name
'Zampakou, Marianthi'
'Rizeq, Natalia'
'Tangoulis, Vassilis'
'Papadopoulos, Athanasios N.'
'Perdih, Franc'
'Turel, Iztok'
'Psomas, George'

_publ_section_title
;
 Manganese(II) Complexes with the Non-steroidal Anti-Inflammatory Drug
 Tolfenamic Acid: Structure and Biological Perspectives.
;
_journal_issue 4
_journal_name_full 'Inorganic chemistry'
_journal_page_first 2040
_journal_page_last 2052
_journal_paper_doi 10.1021/ic4025487
_journal_volume 53
_journal_year 2014
_chemical_formula_moiety 'C76 H62 Cl4 Mn2 N10 O8'
_chemical_formula_sum 'C76 H62 Cl4 Mn2 N10 O8'
_chemical_formula_weight 1495.04
_chemical_name_common
;        
bis(di(2-pyridyl)amine-N,N')-bis(\m~2~-tolfenamato-O,O')-bis(tolfenamato-O,O')-di-manganese(II)
;
_chemical_name_systematic
;
bis(di(2-pyridyl)amine-N,N')-bis(\m~2~-2-[(3-chloro-2-methylphenyl)amino]benzoato-O,O')-bis(2-[(3-chloro-2-methylphenyl)amino]benzoato-O,O')-di-manganese(II) 
;
_space_group_IT_number 14
_symmetry_cell_setting monoclinic
_symmetry_space_group_name_Hall '-P 2yn'
_symmetry_space_group_name_H-M 'P 1 21/n 1'
_atom_sites_solution_hydrogens geom
_atom_sites_solution_primary direct
_atom_sites_solution_secondary difmap
_audit_creation_method SHELXL-97
_cell_angle_alpha 90.00
_cell_angle_beta 104.966(2)
_cell_angle_gamma 90.00
_cell_formula_units_Z 2
_cell_length_a 14.8066(3)
_cell_length_b 11.6969(2)
_cell_length_c 20.8490(5)
_cell_measurement_reflns_used 9962
_cell_measurement_temperature 293(2)
_cell_measurement_theta_max 30.3298
_cell_measurement_theta_min 2.7627
_cell_volume 3488.38(13)
_computing_cell_refinement 'CrysAlis PRO (Agilent, 2011)'
_computing_data_collection 'CrysAlis PRO (Agilent, 2011)'
_computing_data_reduction 'CrysAlis PRO (Agilent, 2011)'
_computing_structure_refinement 'SHELXL-97 (Sheldrick, 2008)'
_diffrn_ambient_temperature 293(2)
_diffrn_detector_area_resol_mean 10.4933
_diffrn_measured_fraction_theta_full 0.999
_diffrn_measured_fraction_theta_max 0.999
_diffrn_measurement_device_type 'SuperNova, Dual, Cu at zero, Atlas'
_diffrn_measurement_method '\w scans'
_diffrn_radiation_monochromator Mirror
_diffrn_radiation_source 'SuperNova (Mo) X-ray Source'
_diffrn_radiation_type MoK\a
_diffrn_radiation_wavelength 0.71073
_diffrn_reflns_av_R_equivalents 0.0396
_diffrn_reflns_av_sigmaI/netI 0.0353
_diffrn_reflns_limit_h_max 19
_diffrn_reflns_limit_h_min -19
_diffrn_reflns_limit_k_max 15
_diffrn_reflns_limit_k_min -15
_diffrn_reflns_limit_l_max 27
_diffrn_reflns_limit_l_min -27
_diffrn_reflns_number 33243
_diffrn_reflns_theta_full 27.48
_diffrn_reflns_theta_max 27.48
_diffrn_reflns_theta_min 2.77
_exptl_absorpt_coefficient_mu 0.580
_exptl_absorpt_correction_T_max 0.9443
_exptl_absorpt_correction_T_min 0.8452
_exptl_absorpt_correction_type multi-scan
_exptl_absorpt_process_details '(CrysAlis PRO; Agilent, 2011)'
_exptl_crystal_colour colorless
_exptl_crystal_density_diffrn 1.423
_exptl_crystal_density_method 'not measured'
_exptl_crystal_description plate
_exptl_crystal_F_000 1540
_exptl_crystal_size_max 0.30
_exptl_crystal_size_mid 0.20
_exptl_crystal_size_min 0.10
_refine_diff_density_max 0.652
_refine_diff_density_min -0.743
_refine_diff_density_rms 0.057
_refine_ls_extinction_method none
_refine_ls_goodness_of_fit_ref 1.030
_refine_ls_hydrogen_treatment constr
_refine_ls_matrix_type full
_refine_ls_number_parameters 456
_refine_ls_number_reflns 7982
_refine_ls_number_restraints 0
_refine_ls_restrained_S_all 1.030
_refine_ls_R_factor_all 0.0798
_refine_ls_R_factor_gt 0.0545
_refine_ls_shift/su_max 0.000
_refine_ls_shift/su_mean 0.000
_refine_ls_structure_factor_coef Fsqd
_refine_ls_weighting_details 'calc w=1/[\s^2^(Fo^2^)+(0.0659P)^2^+2.6311P] where P=(Fo^2^+2Fc^2^)/3'
_refine_ls_weighting_scheme calc
_refine_ls_wR_factor_gt 0.1353
_refine_ls_wR_factor_ref 0.1555
_reflns_number_gt 5775
_reflns_number_total 7982
_reflns_threshold_expression >2\s(I)
_cod_data_source_file ic4025487_si_004.cif
_cod_data_source_block mo25
_cod_original_cell_volume 3488.38(12)
_cod_original_sg_symbol_H-M 'P 21/n'
_cod_database_code 4337267

loop_
_symmetry_equiv_pos_as_xyz
'x, y, z'
'-x+1/2, y+1/2, -z+1/2'
'-x, -y, -z'
'x-1/2, -y-1/2, z-1/2'

loop_
_atom_site_label
_atom_site_type_symbol
_atom_site_fract_x
_atom_site_fract_y
_atom_site_fract_z
_atom_site_U_iso_or_equiv
_atom_site_adp_type
_atom_site_occupancy
_atom_site_symmetry_multiplicity
_atom_site_calc_flag
_atom_site_refinement_flags
Mn1 Mn 0.49190(2) 0.19237(3) 0.01331(2) 0.03866(13) Uani 1 1 d .
Cl1 Cl 0.10035(11) -0.31702(11) 0.10105(10) 0.1331(6) Uani 1 1 d .
Cl2 Cl 0.06802(14) -0.51781(12) -0.27558(8) 0.1386(6) Uani 1 1 d .
N1 N 0.27475(18) 0.0676(2) 0.13777(14) 0.0577(7) Uani 1 1 d .
H1 H 0.3330 0.0687 0.1384 0.087 Uiso 1 1 calc R
N2 N 0.23790(17) -0.1890(2) -0.12806(18) 0.0719(9) Uani 1 1 d .
H2 H 0.2970 -0.1925 -0.1246 0.108 Uiso 1 1 calc R
N3 N 0.56672(16) 0.33423(18) 0.08034(12) 0.0448(5) Uani 1 1 d .
N4 N 0.56251(15) 0.27859(19) -0.05687(12) 0.0447(5) Uani 1 1 d .
N5 N 0.60383(16) 0.45418(19) -0.00048(12) 0.0476(6) Uani 1 1 d .
H5 H 0.6126 0.5250 -0.0081 0.071 Uiso 1 1 calc R
O1 O 0.39521(13) 0.15010(17) 0.07510(11) 0.0526(5) Uani 1 1 d .
O2 O 0.36060(13) 0.30593(15) 0.01519(10) 0.0482(5) Uani 1 1 d .
O3 O 0.40482(13) 0.09823(16) -0.06438(10) 0.0497(5) Uani 1 1 d .
O4 O 0.39500(13) -0.08916(17) -0.05944(13) 0.0626(6) Uani 1 1 d .
C1 C 0.34001(18) 0.2323(2) 0.05362(14) 0.0416(6) Uani 1 1 d .
C2 C 0.25011(18) 0.2420(2) 0.07264(14) 0.0432(6) Uani 1 1 d .
C3 C 0.1929(2) 0.3344(3) 0.04883(19) 0.0613(9) Uani 1 1 d .
H3 H 0.2122 0.3880 0.0221 0.074 Uiso 1 1 calc R
C4 C 0.1084(3) 0.3491(3) 0.0636(3) 0.0880(14) Uani 1 1 d .
H4 H 0.0719 0.4131 0.0484 0.106 Uiso 1 1 calc R
C5 C 0.0785(2) 0.2684(3) 0.1011(3) 0.0907(15) Uani 1 1 d .
H5A H 0.0207 0.2769 0.1104 0.109 Uiso 1 1 calc R
C6 C 0.1330(2) 0.1751(3) 0.1250(2) 0.0685(10) Uani 1 1 d .
H6 H 0.1116 0.1212 0.1505 0.082 Uiso 1 1 calc R
C7 C 0.2203(2) 0.1595(2) 0.11188(15) 0.0468(6) Uani 1 1 d .
C8 C 0.2388(2) -0.0299(2) 0.16378(16) 0.0515(7) Uani 1 1 d .
C9 C 0.1890(2) -0.1124(3) 0.12070(18) 0.0601(8) Uani 1 1 d .
C10 C 0.1577(3) -0.2065(3) 0.1504(2) 0.0728(11) Uani 1 1 d .
C11 C 0.1722(3) -0.2158(3) 0.2176(3) 0.0906(15) Uani 1 1 d .
H11 H 0.1495 -0.2788 0.2356 0.109 Uiso 1 1 calc R
C12 C 0.2198(4) -0.1332(4) 0.2579(2) 0.0955(15) Uani 1 1 d .
H12 H 0.2291 -0.1392 0.3036 0.115 Uiso 1 1 calc R
C13 C 0.2543(3) -0.0404(3) 0.23137(19) 0.0732(10) Uani 1 1 d .
H13 H 0.2883 0.0154 0.2593 0.088 Uiso 1 1 calc R
C14 C 0.1731(4) -0.0999(4) 0.0473(2) 0.1032(15) Uani 1 1 d .
H14A H 0.1595 -0.0215 0.0351 0.155 Uiso 1 1 calc R
H14B H 0.1214 -0.1470 0.0251 0.155 Uiso 1 1 calc R
H14C H 0.2282 -0.1232 0.0347 0.155 Uiso 1 1 calc R
C15 C 0.35930(17) 0.0078(2) -0.07285(13) 0.0390(6) Uani 1 1 d .
C16 C 0.25490(17) 0.0139(2) -0.10097(13) 0.0376(5) Uani 1 1 d .
C17 C 0.2120(2) 0.1188(2) -0.09989(16) 0.0500(7) Uani 1 1 d .
H17 H 0.2489 0.1827 -0.0849 0.060 Uiso 1 1 calc R
C18 C 0.1163(2) 0.1314(3) -0.12044(19) 0.0641(9) Uani 1 1 d .
H18 H 0.0887 0.2021 -0.1179 0.077 Uiso 1 1 calc R
C19 C 0.0620(2) 0.0372(3) -0.14483(19) 0.0630(9) Uani 1 1 d .
H19 H -0.0025 0.0451 -0.1594 0.076 Uiso 1 1 calc R
C20 C 0.10202(18) -0.0676(2) -0.14783(16) 0.0497(7) Uani 1 1 d .
H20 H 0.0643 -0.1298 -0.1649 0.060 Uiso 1 1 calc R
C21 C 0.19903(17) -0.0825(2) -0.12547(13) 0.0406(6) Uani 1 1 d .
C22 C 0.18704(19) -0.2931(2) -0.13598(18) 0.0561(8) Uani 1 1 d .
C23 C 0.1559(2) -0.3455(3) -0.19715(17) 0.0584(8) Uani 1 1 d .
C24 C 0.1104(3) -0.4490(3) -0.19926(19) 0.0671(9) Uani 1 1 d .
C25 C 0.0929(3) -0.5009(3) -0.1453(3) 0.0810(12) Uani 1 1 d .
H25 H 0.0601 -0.5695 -0.1493 0.097 Uiso 1 1 calc R
C26 C 0.1257(3) -0.4478(4) -0.0839(2) 0.0855(13) Uani 1 1 d .
H26 H 0.1162 -0.4820 -0.0459 0.103 Uiso 1 1 calc R
C27 C 0.1718(2) -0.3459(4) -0.07899(19) 0.0720(10) Uani 1 1 d .
H27 H 0.1933 -0.3111 -0.0377 0.086 Uiso 1 1 calc R
C28 C 0.1741(3) -0.2946(4) -0.2588(2) 0.0916(13) Uani 1 1 d .
H28A H 0.1904 -0.3543 -0.2854 0.137 Uiso 1 1 calc R
H28B H 0.2247 -0.2409 -0.2466 0.137 Uiso 1 1 calc R
H28C H 0.1190 -0.2561 -0.2837 0.137 Uiso 1 1 calc R
C29 C 0.5664(2) 0.3190(3) 0.14436(16) 0.0588(8) Uani 1 1 d .
H29 H 0.5436 0.2502 0.1561 0.071 Uiso 1 1 calc R
C30 C 0.5972(3) 0.3976(3) 0.19258(19) 0.0760(11) Uani 1 1 d .
H30 H 0.5951 0.3836 0.2361 0.091 Uiso 1 1 calc R
C31 C 0.6318(3) 0.4996(3) 0.1751(2) 0.0813(12) Uani 1 1 d .
H31 H 0.6540 0.5551 0.2072 0.098 Uiso 1 1 calc R
C32 C 0.6335(2) 0.5188(3) 0.11141(19) 0.0634(9) Uani 1 1 d .
H32 H 0.6559 0.5874 0.0991 0.076 Uiso 1 1 calc R
C33 C 0.60050(18) 0.4327(2) 0.06427(15) 0.0436(6) Uani 1 1 d .
C34 C 0.59596(18) 0.3851(2) -0.05502(15) 0.0448(6) Uani 1 1 d .
C35 C 0.6237(2) 0.4320(3) -0.10865(18) 0.0648(9) Uani 1 1 d .
H35 H 0.6447 0.5071 -0.1069 0.078 Uiso 1 1 calc R
C36 C 0.6197(3) 0.3667(3) -0.1634(2) 0.0746(10) Uani 1 1 d .
H36 H 0.6375 0.3971 -0.1995 0.089 Uiso 1 1 calc R
C37 C 0.5892(3) 0.2552(3) -0.16500(19) 0.0718(10) Uani 1 1 d .
H37 H 0.5877 0.2085 -0.2014 0.086 Uiso 1 1 calc R
C38 C 0.5611(2) 0.2151(3) -0.11152(17) 0.0599(8) Uani 1 1 d .
H38 H 0.5398 0.1401 -0.1128 0.072 Uiso 1 1 calc R

loop_
_atom_site_aniso_label
_atom_site_aniso_U_11
_atom_site_aniso_U_22
_atom_site_aniso_U_33
_atom_site_aniso_U_23
_atom_site_aniso_U_13
_atom_site_aniso_U_12
Mn1 0.0321(2) 0.0299(2) 0.0549(3) 0.00192(17) 0.01309(17) -0.00355(15)
Cl1 0.1251(11) 0.0732(8) 0.2115(18) -0.0347(9) 0.0625(12) -0.0384(7)
Cl2 0.1888(16) 0.0841(8) 0.1158(11) -0.0382(8) -0.0095(10) -0.0399(9)
N1 0.0523(14) 0.0438(13) 0.0863(19) 0.0186(13) 0.0349(14) 0.0084(11)
N2 0.0343(12) 0.0404(14) 0.131(3) -0.0274(15) 0.0032(14) -0.0007(10)
N3 0.0445(12) 0.0339(11) 0.0560(14) 0.0009(10) 0.0131(11) -0.0022(9)
N4 0.0405(11) 0.0408(12) 0.0558(14) -0.0003(11) 0.0177(10) -0.0051(10)
N5 0.0463(13) 0.0294(11) 0.0680(16) 0.0034(11) 0.0165(11) -0.0048(9)
O1 0.0441(10) 0.0458(11) 0.0746(14) 0.0126(10) 0.0272(10) 0.0050(9)
O2 0.0491(11) 0.0352(10) 0.0669(13) 0.0052(9) 0.0267(10) -0.0055(8)
O3 0.0419(10) 0.0432(11) 0.0624(12) -0.0039(9) 0.0108(9) -0.0120(8)
O4 0.0362(10) 0.0375(11) 0.1009(17) -0.0011(11) -0.0058(10) 0.0012(8)
C1 0.0409(13) 0.0337(13) 0.0522(15) -0.0026(12) 0.0155(12) -0.0061(11)
C2 0.0393(13) 0.0337(13) 0.0600(16) 0.0022(12) 0.0189(12) -0.0020(11)
C3 0.0506(17) 0.0457(16) 0.095(3) 0.0244(17) 0.0318(17) 0.0057(13)
C4 0.054(2) 0.065(2) 0.156(4) 0.048(3) 0.048(2) 0.0236(17)
C5 0.0523(19) 0.074(2) 0.163(4) 0.045(3) 0.059(2) 0.0210(18)
C6 0.0585(19) 0.0529(18) 0.109(3) 0.0250(19) 0.048(2) 0.0072(15)
C7 0.0459(15) 0.0357(13) 0.0643(18) 0.0045(13) 0.0240(13) 0.0002(12)
C8 0.0615(18) 0.0369(14) 0.0672(19) 0.0119(14) 0.0366(16) 0.0097(13)
C9 0.069(2) 0.0446(16) 0.076(2) 0.0039(16) 0.0355(18) 0.0042(15)
C10 0.072(2) 0.0402(17) 0.120(3) 0.0030(19) 0.050(2) 0.0040(15)
C11 0.123(4) 0.0436(19) 0.135(4) 0.034(2) 0.088(3) 0.022(2)
C12 0.157(5) 0.064(3) 0.083(3) 0.027(2) 0.064(3) 0.023(3)
C13 0.109(3) 0.0513(19) 0.066(2) 0.0084(17) 0.035(2) 0.011(2)
C14 0.148(5) 0.089(3) 0.073(3) -0.010(2) 0.029(3) -0.017(3)
C15 0.0369(13) 0.0350(13) 0.0449(14) -0.0035(11) 0.0100(11) -0.0043(10)
C16 0.0352(12) 0.0335(13) 0.0435(14) 0.0001(11) 0.0094(11) -0.0008(10)
C17 0.0474(15) 0.0344(13) 0.0680(19) -0.0002(13) 0.0143(14) 0.0008(12)
C18 0.0493(17) 0.0403(16) 0.102(3) 0.0022(17) 0.0179(17) 0.0126(13)
C19 0.0351(14) 0.0519(17) 0.100(3) 0.0084(18) 0.0143(16) 0.0051(13)
C20 0.0334(13) 0.0444(15) 0.0698(19) 0.0036(14) 0.0106(13) -0.0032(11)
C21 0.0359(12) 0.0374(13) 0.0493(15) -0.0051(12) 0.0125(11) -0.0007(11)
C22 0.0352(13) 0.0418(15) 0.083(2) -0.0130(15) -0.0004(14) 0.0063(12)
C23 0.0618(19) 0.0387(15) 0.068(2) -0.0006(14) 0.0042(16) -0.0052(14)
C24 0.076(2) 0.0372(16) 0.080(2) -0.0046(16) 0.0052(18) -0.0106(15)
C25 0.073(2) 0.054(2) 0.114(4) 0.017(2) 0.022(2) 0.0014(18)
C26 0.069(2) 0.099(3) 0.098(3) 0.043(3) 0.038(2) 0.028(2)
C27 0.0533(19) 0.093(3) 0.068(2) -0.007(2) 0.0131(17) 0.0195(19)
C28 0.101(3) 0.083(3) 0.084(3) 0.029(2) 0.011(2) -0.007(2)
C29 0.072(2) 0.0450(17) 0.0595(19) 0.0051(15) 0.0167(16) -0.0003(15)
C30 0.109(3) 0.058(2) 0.059(2) -0.0065(17) 0.018(2) 0.004(2)
C31 0.112(3) 0.052(2) 0.071(3) -0.0212(18) 0.008(2) 0.002(2)
C32 0.067(2) 0.0352(15) 0.082(2) -0.0062(15) 0.0084(17) -0.0054(14)
C33 0.0373(13) 0.0298(12) 0.0619(17) 0.0002(12) 0.0094(12) 0.0027(10)
C34 0.0337(12) 0.0386(14) 0.0639(18) 0.0056(13) 0.0160(12) 0.0000(11)
C35 0.067(2) 0.0540(19) 0.081(2) 0.0105(18) 0.0331(18) -0.0126(16)
C36 0.082(2) 0.080(3) 0.074(2) 0.010(2) 0.043(2) -0.012(2)
C37 0.074(2) 0.083(3) 0.068(2) -0.009(2) 0.0364(19) -0.005(2)
C38 0.0587(18) 0.0545(18) 0.073(2) -0.0063(16) 0.0295(17) -0.0077(15)

loop_
_atom_type_symbol
_atom_type_description
_atom_type_scat_dispersion_real
_atom_type_scat_dispersion_imag
_atom_type_scat_source
C C 0.0033 0.0016 'International Tables Vol C Tables 4.2.6.8 and 6.1.1.4'
H H 0.0000 0.0000 'International Tables Vol C Tables 4.2.6.8 and 6.1.1.4'
Cl Cl 0.1484 0.1585 'International Tables Vol C Tables 4.2.6.8 and 6.1.1.4'
Mn Mn 0.3368 0.7283 'International Tables Vol C Tables 4.2.6.8 and 6.1.1.4'
N N 0.0061 0.0033 'International Tables Vol C Tables 4.2.6.8 and 6.1.1.4'
O O 0.0106 0.0060 'International Tables Vol C Tables 4.2.6.8 and 6.1.1.4'

loop_
_geom_angle_atom_site_label_1
_geom_angle_atom_site_label_2
_geom_angle_atom_site_label_3
_geom_angle
_geom_angle_site_symmetry_1
_geom_angle_site_symmetry_3
O4 Mn1 O3 108.15(8) 3_655 .
O4 Mn1 O1 99.50(9) 3_655 .
O3 Mn1 O1 88.35(8) . .
O4 Mn1 N4 96.14(9) 3_655 .
O3 Mn1 N4 91.68(8) . .
O1 Mn1 N4 163.53(8) . .
O4 Mn1 N3 86.16(8) 3_655 .
O3 Mn1 N3 164.50(8) . .
O1 Mn1 N3 95.23(8) . .
N4 Mn1 N3 80.63(8) . .
O4 Mn1 O2 152.03(9) 3_655 .
O3 Mn1 O2 87.92(7) . .
O1 Mn1 O2 57.16(7) . .
N4 Mn1 O2 106.37(7) . .
N3 Mn1 O2 81.46(8) . .
O4 Mn1 C1 127.18(9) 3_655 .
O3 Mn1 C1 86.25(8) . .
O1 Mn1 C1 28.60(8) . .
N4 Mn1 C1 134.97(8) . .
N3 Mn1 C1 89.71(8) . .
O2 Mn1 C1 28.65(7) . .
C7 N1 C8 122.6(2) . .
C7 N1 H1 118.7 . .
C8 N1 H1 118.7 . .
C21 N2 C22 124.4(2) . .
C21 N2 H2 117.8 . .
C22 N2 H2 117.8 . .
C33 N3 C29 117.4(3) . .
C33 N3 Mn1 129.3(2) . .
C29 N3 Mn1 112.83(19) . .
C34 N4 C38 117.4(2) . .
C34 N4 Mn1 129.11(19) . .
C38 N4 Mn1 113.14(19) . .
C34 N5 C33 133.0(2) . .
C34 N5 H5 113.5 . .
C33 N5 H5 113.5 . .
C1 O1 Mn1 94.57(16) . .
C1 O2 Mn1 87.82(15) . .
C15 O3 Mn1 139.28(19) . .
C15 O4 Mn1 150.37(18) . 3_655
O2 C1 O1 120.1(2) . .
O2 C1 C2 119.7(2) . .
O1 C1 C2 120.2(2) . .
O2 C1 Mn1 63.53(14) . .
O1 C1 Mn1 56.83(13) . .
C2 C1 Mn1 173.32(19) . .
C3 C2 C7 119.3(2) . .
C3 C2 C1 118.0(2) . .
C7 C2 C1 122.6(2) . .
C4 C3 C2 121.7(3) . .
C4 C3 H3 119.2 . .
C2 C3 H3 119.2 . .
C5 C4 C3 119.3(3) . .
C5 C4 H4 120.4 . .
C3 C4 H4 120.4 . .
C4 C5 C6 120.6(3) . .
C4 C5 H5A 119.7 . .
C6 C5 H5A 119.7 . .
C5 C6 C7 121.2(3) . .
C5 C6 H6 119.4 . .
C7 C6 H6 119.4 . .
N1 C7 C6 120.3(3) . .
N1 C7 C2 121.8(2) . .
C6 C7 C2 117.9(3) . .
C13 C8 C9 121.4(3) . .
C13 C8 N1 118.8(3) . .
C9 C8 N1 119.8(3) . .
C8 C9 C10 116.1(3) . .
C8 C9 C14 120.7(3) . .
C10 C9 C14 123.2(4) . .
C11 C10 C9 122.3(4) . .
C11 C10 Cl1 118.2(3) . .
C9 C10 Cl1 119.5(3) . .
C12 C11 C10 119.9(3) . .
C12 C11 H11 120.0 . .
C10 C11 H11 120.0 . .
C11 C12 C13 120.2(4) . .
C11 C12 H12 119.9 . .
C13 C12 H12 119.9 . .
C8 C13 C12 120.1(4) . .
C8 C13 H13 120.0 . .
C12 C13 H13 120.0 . .
C9 C14 H14A 109.5 . .
C9 C14 H14B 109.5 . .
H14A C14 H14B 109.5 . .
C9 C14 H14C 109.5 . .
H14A C14 H14C 109.5 . .
H14B C14 H14C 109.5 . .
O3 C15 O4 123.9(2) . .
O3 C15 C16 118.6(2) . .
O4 C15 C16 117.5(2) . .
C17 C16 C21 119.0(2) . .
C17 C16 C15 117.7(2) . .
C21 C16 C15 123.3(2) . .
C18 C17 C16 121.9(3) . .
C18 C17 H17 119.1 . .
C16 C17 H17 119.1 . .
C17 C18 C19 118.9(3) . .
C17 C18 H18 120.5 . .
C19 C18 H18 120.5 . .
C20 C19 C18 120.9(3) . .
C20 C19 H19 119.6 . .
C18 C19 H19 119.6 . .
C19 C20 C21 120.9(3) . .
C19 C20 H20 119.6 . .
C21 C20 H20 119.6 . .
N2 C21 C20 120.1(2) . .
N2 C21 C16 121.6(2) . .
C20 C21 C16 118.4(2) . .
C23 C22 C27 119.7(3) . .
C23 C22 N2 121.9(3) . .
C27 C22 N2 118.3(3) . .
C24 C23 C22 117.5(3) . .
C24 C23 C28 121.0(3) . .
C22 C23 C28 121.5(3) . .
C25 C24 C23 124.1(4) . .
C25 C24 Cl2 116.5(3) . .
C23 C24 Cl2 119.3(3) . .
C24 C25 C26 117.7(4) . .
C24 C25 H25 121.2 . .
C26 C25 H25 121.2 . .
C27 C26 C25 120.5(4) . .
C27 C26 H26 119.7 . .
C25 C26 H26 119.7 . .
C26 C27 C22 120.4(4) . .
C26 C27 H27 119.8 . .
C22 C27 H27 119.8 . .
C23 C28 H28A 109.5 . .
C23 C28 H28B 109.5 . .
H28A C28 H28B 109.5 . .
C23 C28 H28C 109.5 . .
H28A C28 H28C 109.5 . .
H28B C28 H28C 109.5 . .
N3 C29 C30 124.1(3) . .
N3 C29 H29 118.0 . .
C30 C29 H29 118.0 . .
C29 C30 C31 117.8(4) . .
C29 C30 H30 121.1 . .
C31 C30 H30 121.1 . .
C32 C31 C30 120.2(3) . .
C32 C31 H31 119.9 . .
C30 C31 H31 119.9 . .
C31 C32 C33 118.5(3) . .
C31 C32 H32 120.8 . .
C33 C32 H32 120.8 . .
N3 C33 N5 120.7(2) . .
N3 C33 C32 122.0(3) . .
N5 C33 C32 117.3(3) . .
N4 C34 N5 121.5(2) . .
N4 C34 C35 121.7(3) . .
N5 C34 C35 116.8(3) . .
C36 C35 C34 119.5(3) . .
C36 C35 H35 120.3 . .
C34 C35 H35 120.3 . .
C35 C36 C37 119.7(3) . .
C35 C36 H36 120.2 . .
C37 C36 H36 120.2 . .
C38 C37 C36 118.1(3) . .
C38 C37 H37 121.0 . .
C36 C37 H37 121.0 . .
N4 C38 C37 123.7(3) . .
N4 C38 H38 118.1 . .
C37 C38 H38 118.1 . .

loop_
_geom_bond_atom_site_label_1
_geom_bond_atom_site_label_2
_geom_bond_distance
_geom_bond_site_symmetry_2
Mn1 O4 2.087(2) 3_655
Mn1 O3 2.1023(19) .
Mn1 O1 2.2152(19) .
Mn1 N4 2.245(2) .
Mn1 N3 2.266(2) .
Mn1 O2 2.3632(19) .
Mn1 C1 2.638(3) .
Cl1 C10 1.732(4) .
Cl2 C24 1.749(4) .
N1 C7 1.368(4) .
N1 C8 1.424(4) .
N1 H1 0.8600 .
N2 C21 1.379(3) .
N2 C22 1.419(4) .
N2 H2 0.8600 .
N3 C33 1.333(3) .
N3 C29 1.348(4) .
N4 C34 1.337(3) .
N4 C38 1.355(4) .
N5 C34 1.375(4) .
N5 C33 1.386(4) .
N5 H5 0.8600 .
O1 C1 1.267(3) .
O2 C1 1.266(3) .
O3 C15 1.242(3) .
O4 C15 1.252(3) .
O4 Mn1 2.087(2) 3_655
C1 C2 1.488(4) .
C2 C3 1.384(4) .
C2 C7 1.408(4) .
C3 C4 1.375(4) .
C3 H3 0.9300 .
C4 C5 1.370(5) .
C4 H4 0.9300 .
C5 C6 1.373(5) .
C5 H5A 0.9300 .
C6 C7 1.401(4) .
C6 H6 0.9300 .
C8 C13 1.373(5) .
C8 C9 1.392(5) .
C9 C10 1.398(5) .
C9 C14 1.493(5) .
C10 C11 1.367(6) .
C11 C12 1.352(7) .
C11 H11 0.9300 .
C12 C13 1.376(5) .
C12 H12 0.9300 .
C13 H13 0.9300 .
C14 H14A 0.9600 .
C14 H14B 0.9600 .
C14 H14C 0.9600 .
C15 C16 1.507(3) .
C16 C17 1.384(4) .
C16 C21 1.414(3) .
C17 C18 1.379(4) .
C17 H17 0.9300 .
C18 C19 1.380(4) .
C18 H18 0.9300 .
C19 C20 1.370(4) .
C19 H19 0.9300 .
C20 C21 1.402(4) .
C20 H20 0.9300 .
C22 C23 1.383(5) .
C22 C27 1.408(5) .
C23 C24 1.381(4) .
C23 C28 1.503(5) .
C24 C25 1.361(6) .
C25 C26 1.393(6) .
C25 H25 0.9300 .
C26 C27 1.364(6) .
C26 H26 0.9300 .
C27 H27 0.9300 .
C28 H28A 0.9600 .
C28 H28B 0.9600 .
C28 H28C 0.9600 .
C29 C30 1.351(5) .
C29 H29 0.9300 .
C30 C31 1.384(5) .
C30 H30 0.9300 .
C31 C32 1.353(5) .
C31 H31 0.9300 .
C32 C33 1.403(4) .
C32 H32 0.9300 .
C34 C35 1.399(4) .
C35 C36 1.362(5) .
C35 H35 0.9300 .
C36 C37 1.378(5) .
C36 H36 0.9300 .
C37 C38 1.369(5) .
C37 H37 0.9300 .
C38 H38 0.9300 .

loop_
_geom_hbond_atom_site_label_D
_geom_hbond_atom_site_label_H
_geom_hbond_atom_site_label_A
_geom_hbond_distance_DH
_geom_hbond_distance_HA
_geom_hbond_distance_DA
_geom_hbond_angle_DHA
_geom_hbond_site_symmetry_A
N1 H1 O1 0.86 2.03 2.650(3) 128.3 .
N2 H2 O4 0.86 2.10 2.665(3) 123.0 .
N5 H5 O2 0.86 2.03 2.886(3) 173.8 3_665

loop_
_geom_torsion_atom_site_label_1
_geom_torsion_atom_site_label_2
_geom_torsion_atom_site_label_3
_geom_torsion_atom_site_label_4
_geom_torsion
_geom_torsion_site_symmetry_1
O4 Mn1 N3 C33 116.9(2) 3_655
O3 Mn1 N3 C33 -41.0(4) .
O1 Mn1 N3 C33 -143.9(2) .
N4 Mn1 N3 C33 20.1(2) .
O2 Mn1 N3 C33 -88.2(2) .
C1 Mn1 N3 C33 -115.8(2) .
O4 Mn1 N3 C29 -71.0(2) 3_655
O3 Mn1 N3 C29 131.0(3) .
O1 Mn1 N3 C29 28.2(2) .
N4 Mn1 N3 C29 -167.9(2) .
O2 Mn1 N3 C29 83.8(2) .
C1 Mn1 N3 C29 56.3(2) .
O4 Mn1 N4 C34 -105.9(2) 3_655
O3 Mn1 N4 C34 145.7(2) .
O1 Mn1 N4 C34 55.8(4) .
N3 Mn1 N4 C34 -20.8(2) .
O2 Mn1 N4 C34 57.3(2) .
C1 Mn1 N4 C34 59.3(3) .
O4 Mn1 N4 C38 81.5(2) 3_655
O3 Mn1 N4 C38 -26.9(2) .
O1 Mn1 N4 C38 -116.8(3) .
N3 Mn1 N4 C38 166.6(2) .
O2 Mn1 N4 C38 -115.3(2) .
C1 Mn1 N4 C38 -113.3(2) .
O4 Mn1 O1 C1 166.69(17) 3_655
O3 Mn1 O1 C1 -85.18(17) .
N4 Mn1 O1 C1 5.2(4) .
N3 Mn1 O1 C1 79.72(17) .
O2 Mn1 O1 C1 3.41(15) .
O4 Mn1 O2 C1 -40.6(2) 3_655
O3 Mn1 O2 C1 85.98(16) .
O1 Mn1 O2 C1 -3.40(15) .
N4 Mn1 O2 C1 177.12(16) .
N3 Mn1 O2 C1 -105.33(16) .
O4 Mn1 O3 C15 58.7(3) 3_655
O1 Mn1 O3 C15 -40.8(3) .
N4 Mn1 O3 C15 155.7(3) .
N3 Mn1 O3 C15 -144.5(3) .
O2 Mn1 O3 C15 -97.9(3) .
C1 Mn1 O3 C15 -69.3(3) .
Mn1 O2 C1 O1 5.8(3) .
Mn1 O2 C1 C2 -173.4(2) .
Mn1 O1 C1 O2 -6.2(3) .
Mn1 O1 C1 C2 173.0(2) .
O4 Mn1 C1 O2 157.46(14) 3_655
O3 Mn1 C1 O2 -92.53(16) .
O1 Mn1 C1 O2 174.0(3) .
N4 Mn1 C1 O2 -3.9(2) .
N3 Mn1 C1 O2 72.50(16) .
O4 Mn1 C1 O1 -16.6(2) 3_655
O3 Mn1 C1 O1 93.45(17) .
N4 Mn1 C1 O1 -177.92(16) .
N3 Mn1 C1 O1 -101.52(17) .
O2 Mn1 C1 O1 -174.0(3) .
O2 C1 C2 C3 -2.0(4) .
O1 C1 C2 C3 178.9(3) .
O2 C1 C2 C7 176.1(3) .
O1 C1 C2 C7 -3.1(4) .
C7 C2 C3 C4 1.4(6) .
C1 C2 C3 C4 179.4(4) .
C2 C3 C4 C5 -2.2(7) .
C3 C4 C5 C6 1.5(8) .
C4 C5 C6 C7 -0.1(8) .
C8 N1 C7 C6 16.5(5) .
C8 N1 C7 C2 -164.7(3) .
C5 C6 C7 N1 178.2(4) .
C5 C6 C7 C2 -0.7(6) .
C3 C2 C7 N1 -178.7(3) .
C1 C2 C7 N1 3.3(5) .
C3 C2 C7 C6 0.1(5) .
C1 C2 C7 C6 -177.9(3) .
C7 N1 C8 C13 -101.0(4) .
C7 N1 C8 C9 79.2(4) .
C13 C8 C9 C10 -1.1(5) .
N1 C8 C9 C10 178.8(3) .
C13 C8 C9 C14 -179.7(4) .
N1 C8 C9 C14 0.1(5) .
C8 C9 C10 C11 2.0(5) .
C14 C9 C10 C11 -179.4(4) .
C8 C9 C10 Cl1 -176.8(2) .
C14 C9 C10 Cl1 1.8(5) .
C9 C10 C11 C12 -1.2(6) .
Cl1 C10 C11 C12 177.6(3) .
C10 C11 C12 C13 -0.6(7) .
C9 C8 C13 C12 -0.7(5) .
N1 C8 C13 C12 179.5(3) .
C11 C12 C13 C8 1.6(7) .
Mn1 O3 C15 O4 -61.3(4) .
Mn1 O3 C15 C16 118.7(3) .
Mn1 O4 C15 O3 13.7(6) 3_655
Mn1 O4 C15 C16 -166.3(3) 3_655
O3 C15 C16 C17 -16.4(4) .
O4 C15 C16 C17 163.6(3) .
O3 C15 C16 C21 166.4(2) .
O4 C15 C16 C21 -13.6(4) .
C21 C16 C17 C18 1.7(5) .
C15 C16 C17 C18 -175.7(3) .
C16 C17 C18 C19 -2.2(5) .
C17 C18 C19 C20 1.0(6) .
C18 C19 C20 C21 0.8(5) .
C22 N2 C21 C20 -16.8(5) .
C22 N2 C21 C16 163.6(3) .
C19 C20 C21 N2 179.1(3) .
C19 C20 C21 C16 -1.3(4) .
C17 C16 C21 N2 179.6(3) .
C15 C16 C21 N2 -3.1(4) .
C17 C16 C21 C20 0.1(4) .
C15 C16 C21 C20 177.3(2) .
C21 N2 C22 C23 97.8(4) .
C21 N2 C22 C27 -84.9(4) .
C27 C22 C23 C24 0.1(5) .
N2 C22 C23 C24 177.4(3) .
C27 C22 C23 C28 -177.4(3) .
N2 C22 C23 C28 -0.2(5) .
C22 C23 C24 C25 1.4(5) .
C28 C23 C24 C25 178.9(4) .
C22 C23 C24 Cl2 179.0(3) .
C28 C23 C24 Cl2 -3.4(5) .
C23 C24 C25 C26 -2.2(6) .
Cl2 C24 C25 C26 -179.9(3) .
C24 C25 C26 C27 1.5(6) .
C25 C26 C27 C22 -0.2(5) .
C23 C22 C27 C26 -0.7(5) .
N2 C22 C27 C26 -178.0(3) .
C33 N3 C29 C30 0.7(5) .
Mn1 N3 C29 C30 -172.4(3) .
N3 C29 C30 C31 -0.5(6) .
C29 C30 C31 C32 0.6(6) .
C30 C31 C32 C33 -0.8(6) .
C29 N3 C33 N5 179.5(3) .
Mn1 N3 C33 N5 -8.8(4) .
C29 N3 C33 C32 -0.9(4) .
Mn1 N3 C33 C32 170.8(2) .
C34 N5 C33 N3 -15.4(4) .
C34 N5 C33 C32 164.9(3) .
C31 C32 C33 N3 1.0(5) .
C31 C32 C33 N5 -179.4(3) .
C38 N4 C34 N5 -177.2(3) .
Mn1 N4 C34 N5 10.4(4) .
C38 N4 C34 C35 3.4(4) .
Mn1 N4 C34 C35 -168.9(2) .
C33 N5 C34 N4 14.7(4) .
C33 N5 C34 C35 -166.0(3) .
N4 C34 C35 C36 -2.3(5) .
N5 C34 C35 C36 178.4(3) .
C34 C35 C36 C37 -0.5(6) .
C35 C36 C37 C38 1.9(6) .
C34 N4 C38 C37 -2.0(5) .
Mn1 N4 C38 C37 171.6(3) .
C36 C37 C38 N4 -0.7(6) .
